data_4310233
loop_
_publ_author_name
'Tobias K. Heinrich'
'Werner Kraus'
'Hans-J\"urgen Pietzsch'
'Sepp Seifert'
'Christoph Smuda'
'Hartmut Spies'

_publ_contact_author
;
      Hans-J\"urgen Pietzsch
      Forschungszentrum Rossendorf,
      Institut f\"ur Bioanorganische und Radiopharmazeutische Chemie, 
      Postfach 510119, 
    D-01314 Dresden
     Germany
;
_publ_contact_author_email h.j.pietzsch@fz-rossendorf.de
_publ_contact_author_fax '+49 351 260 3232'
_publ_section_title
;
Novel Rhenium Chelate System Derived from Dimercaptosuccinic Acid for the
Selective Labeling of Biomolecules
;
_journal_name_full 'Inorganic Chemistry'
_journal_page_first 9930
_journal_page_last 9937
_journal_paper_doi 10.1021/ic051148s
_journal_volume 44
_journal_year 2005
_chemical_formula_sum 'C30 H56 N5 O5 Re S4'
_chemical_formula_weight 881.24
_chemical_name_systematic
; 
 ? 
;
_space_group_IT_number 61
_symmetry_cell_setting orthorhombic
_symmetry_space_group_name_Hall '-P 2ac 2ab'
_symmetry_space_group_name_H-M 'P b c a'
_atom_sites_solution_hydrogens geom
_atom_sites_solution_primary direct
_atom_sites_solution_secondary difmap
_audit_creation_method SHELXL-97
_cell_angle_alpha 90.00
_cell_angle_beta 90.00
_cell_angle_gamma 90.00
_cell_formula_units_Z 8
_cell_length_a 16.754(14)
_cell_length_b 20.074(17)
_cell_length_c 25.08(2)
_cell_measurement_reflns_used 904
_cell_measurement_temperature 273(2)
_cell_measurement_theta_max 28.216
_cell_measurement_theta_min 2.635
_cell_volume 8435(12)
_computing_cell_refinement 'SAINT (Bruker, 1999)'
_computing_data_collection 'SMART (Bruker, 1999)'
_computing_data_reduction SAINT
_computing_molecular_graphics 'SHELXTL-NT (Sheldrick, 1999)'
_computing_publication_material 'SHELXL-97 (Sheldrick, 1997)'
_computing_structure_refinement 'SHELXL-97 (Sheldrick, 1997)'
_computing_structure_solution 'SHELXS-97 (Sheldrick, 1990)'
_diffrn_ambient_temperature 273(2)
_diffrn_measured_fraction_theta_full 0.998
_diffrn_measured_fraction_theta_max 0.998
_diffrn_measurement_device_type SMART
_diffrn_measurement_method omega-scan
_diffrn_radiation_monochromator graphite
_diffrn_radiation_source 'fine-focus sealed tube'
_diffrn_radiation_type MoK\a
_diffrn_radiation_wavelength 0.71073
_diffrn_reflns_av_R_equivalents 0.2003
_diffrn_reflns_av_sigmaI/netI 0.1855
_diffrn_reflns_limit_h_max 19
_diffrn_reflns_limit_h_min -19
_diffrn_reflns_limit_k_max 23
_diffrn_reflns_limit_k_min -15
_diffrn_reflns_limit_l_max 29
_diffrn_reflns_limit_l_min -29
_diffrn_reflns_number 40513
_diffrn_reflns_theta_full 25.00
_diffrn_reflns_theta_max 25.00
_diffrn_reflns_theta_min 1.78
_diffrn_standards_interval_count 0
_diffrn_standards_interval_time 0
_diffrn_standards_number 0
_exptl_absorpt_coefficient_mu 3.118
_exptl_absorpt_correction_T_max 0.367
_exptl_absorpt_correction_T_min 0.148
_exptl_absorpt_correction_type multi-scan
_exptl_absorpt_process_details 'SADABS; Sheldrick, 1996'
_exptl_crystal_colour red
_exptl_crystal_density_diffrn 1.388
_exptl_crystal_density_method 'not measured'
_exptl_crystal_description plate
_exptl_crystal_F_000 3600
_exptl_crystal_size_max 0.47
_exptl_crystal_size_mid 0.07
_exptl_crystal_size_min 0.03
_refine_diff_density_max 1.369
_refine_diff_density_min -2.184
_refine_diff_density_rms 0.124
_refine_ls_extinction_method none
_refine_ls_goodness_of_fit_ref 0.765
_refine_ls_hydrogen_treatment mixed
_refine_ls_matrix_type full
_refine_ls_number_parameters 406
_refine_ls_number_reflns 7397
_refine_ls_number_restraints 0
_refine_ls_restrained_S_all 0.765
_refine_ls_R_factor_all 0.1902
_refine_ls_R_factor_gt 0.0702
_refine_ls_shift/su_max 1.460
_refine_ls_shift/su_mean 0.028
_refine_ls_structure_factor_coef Fsqd
_refine_ls_weighting_details 'calc w=1/[\s^2^(Fo^2^)+(0.0723P)^2^+0.0000P] where P=(Fo^2^+2Fc^2^)/3'
_refine_ls_weighting_scheme calc
_refine_ls_wR_factor_gt 0.1363
_refine_ls_wR_factor_ref 0.1594
_reflns_number_gt 2593
_reflns_number_total 7397
_reflns_threshold_expression >2sigma(I)
_cod_data_source_file ic051148ssi20050711_095159_2.cif
_cod_data_source_block 5g-b
_cod_original_cell_volume 8434(12)
_cod_database_code 4310233

loop_
_symmetry_equiv_pos_as_xyz
'x, y, z'
'-x+1/2, -y, z+1/2'
'-x, y+1/2, -z+1/2'
'x+1/2, -y+1/2, -z'
'-x, -y, -z'
'x-1/2, y, -z-1/2'
'x, -y-1/2, z-1/2'
'-x-1/2, y-1/2, z'

loop_
_atom_site_label
_atom_site_type_symbol
_atom_site_fract_x
_atom_site_fract_y
_atom_site_fract_z
_atom_site_U_iso_or_equiv
_atom_site_adp_type
_atom_site_occupancy
_atom_site_symmetry_multiplicity
_atom_site_calc_flag
_atom_site_refinement_flags
_atom_site_disorder_assembly
_atom_site_disorder_group
Re Re 0.11928(3) 0.38537(2) 0.18335(2) 0.0761(2) Uani 1 1 d . . .
S1 S -0.00909(19) 0.41296(16) 0.15990(14) 0.0838(10) Uani 1 1 d . . .
S2 S 0.15221(18) 0.49243(15) 0.15913(13) 0.0759(9) Uani 1 1 d . . .
S3 S 0.09285(18) 0.28650(16) 0.14139(18) 0.1046(13) Uani 1 1 d . . .
S4 S 0.25236(19) 0.36485(14) 0.16085(14) 0.0788(9) Uani 1 1 d . . .
O1 O 0.1166(5) 0.3766(4) 0.2453(3) 0.104(3) Uani 1 1 d . . .
O2 O 0.0272(4) 0.5029(4) 0.0585(3) 0.070(2) Uani 1 1 d . . .
O3 O 0.1794(6) 0.1980(6) 0.0422(5) 0.161(5) Uani 1 1 d . . .
O4 O -0.1078(4) 0.5563(4) 0.1230(4) 0.082(2) Uani 1 1 d . . .
O5 O 0.3477(5) 0.2117(4) 0.1157(4) 0.091(3) Uani 1 1 d . . .
N1 N 0.0751(6) 0.6050(4) 0.0676(4) 0.075(3) Uani 1 1 d . . .
H1B H 0.0906 0.6358 0.0891 0.090 Uiso 1 1 calc R . .
N2 N 0.1374(6) 0.4797(5) -0.0175(4) 0.088(3) Uani 1 1 d . . .
H2A H 0.1338 0.4819 -0.0533 0.106 Uiso 1 1 calc R . .
H2C H 0.0882 0.4879 -0.0046 0.106 Uiso 1 1 calc R . .
N3 N 0.2337(7) 0.2977(7) 0.0486(6) 0.097(4) Uani 1 1 d . . .
H3A H 0.2529 0.3279 0.0693 0.117 Uiso 1 1 calc R . .
N4 N -0.1466(6) 0.5200(5) 0.2048(5) 0.078(3) Uani 1 1 d . . .
N5 N 0.3928(5) 0.2602(5) 0.1912(5) 0.076(3) Uani 1 1 d . . .
C1 C -0.0082(7) 0.5037(5) 0.1774(5) 0.073(3) Uani 1 1 d . . .
H1C H 0.0030 0.5081 0.2156 0.087 Uiso 1 1 calc R . .
C2 C 0.0580(6) 0.5383(5) 0.1463(5) 0.070(3) Uani 1 1 d . . .
H2B H 0.0644 0.5825 0.1622 0.084 Uiso 1 1 calc R . .
C3 C 0.0506(6) 0.5486(6) 0.0879(5) 0.062(3) Uani 1 1 d . . .
C4 C 0.0778(8) 0.6184(6) 0.0115(5) 0.081(4) Uani 1 1 d . . .
H4A H 0.0662 0.6651 0.0054 0.097 Uiso 1 1 calc R . .
H4B H 0.0368 0.5924 -0.0063 0.097 Uiso 1 1 calc R . .
C5 C 0.1574(9) 0.6019(6) -0.0122(6) 0.097(4) Uani 1 1 d . . .
H5A H 0.1538 0.6071 -0.0506 0.116 Uiso 1 1 calc R . .
H5B H 0.1959 0.6342 0.0007 0.116 Uiso 1 1 calc R . .
C6 C 0.1882(8) 0.5342(9) -0.0005(5) 0.112(5) Uani 1 1 d . . .
H6A H 0.2398 0.5293 -0.0177 0.135 Uiso 1 1 calc R . .
H6B H 0.1966 0.5305 0.0376 0.135 Uiso 1 1 calc R . .
C7 C 0.1571(10) 0.4098(9) -0.0037(6) 0.143(7) Uani 1 1 d . . .
H7A H 0.1591 0.4065 0.0348 0.172 Uiso 1 1 calc R . .
H7B H 0.1134 0.3820 -0.0157 0.172 Uiso 1 1 calc R . .
C8 C 0.2256(15) 0.3838(11) -0.0233(7) 0.217(11) Uani 1 1 d . . .
H8A H 0.2704 0.4092 -0.0097 0.261 Uiso 1 1 calc R . .
H8B H 0.2255 0.3879 -0.0618 0.261 Uiso 1 1 calc R . .
C9 C 0.2369(10) 0.3088(8) -0.0079(8) 0.132(6) Uani 1 1 d . . .
H9A H 0.1955 0.2827 -0.0250 0.158 Uiso 1 1 calc R . .
H9B H 0.2880 0.2935 -0.0214 0.158 Uiso 1 1 calc R . .
C10 C 0.2026(8) 0.2430(9) 0.0708(10) 0.110(6) Uani 1 1 d . . .
C11 C 0.1902(8) 0.2447(6) 0.1291(8) 0.102(5) Uani 1 1 d . . .
H11A H 0.1832 0.1983 0.1402 0.123 Uiso 1 1 calc R . .
C12 C 0.2505(6) 0.2734(5) 0.1654(5) 0.071(4) Uani 1 1 d . . .
H12A H 0.2350 0.2618 0.2019 0.085 Uiso 1 1 calc R . .
C13 C -0.0937(8) 0.5285(6) 0.1667(6) 0.075(4) Uani 1 1 d . . .
C14 C -0.2306(7) 0.5390(6) 0.1921(5) 0.093(4) Uani 1 1 d . . .
H14A H -0.2575 0.5509 0.2250 0.111 Uiso 1 1 calc R . .
H14B H -0.2298 0.5783 0.1696 0.111 Uiso 1 1 calc R . .
C15 C -0.2771(12) 0.4872(9) 0.1653(14) 0.275(18) Uani 1 1 d . . .
H15A H -0.2886 0.4654 0.1994 0.330 Uiso 1 1 calc R . .
C16 C -0.3636(9) 0.5071(11) 0.1590(12) 0.278(15) Uani 1 1 d . . .
H16A H -0.3940 0.4695 0.1468 0.417 Uiso 1 1 calc R . .
H16B H -0.3677 0.5426 0.1335 0.417 Uiso 1 1 calc R . .
H16C H -0.3842 0.5217 0.1928 0.417 Uiso 1 1 calc R . .
C17 C -0.2564(11) 0.4331(11) 0.1451(9) 0.200(10) Uani 1 1 d . . .
H17A H -0.2031 0.4225 0.1562 0.301 Uiso 1 1 calc R . .
H17B H -0.2581 0.4365 0.1069 0.301 Uiso 1 1 calc R . .
H17C H -0.2921 0.3986 0.1566 0.301 Uiso 1 1 calc R . .
C18 C -0.1303(7) 0.4963(6) 0.2574(5) 0.084(4) Uani 1 1 d . . .
H18A H -0.0819 0.4697 0.2562 0.101 Uiso 1 1 calc R . .
H18B H -0.1735 0.4671 0.2682 0.101 Uiso 1 1 calc R . .
C19 C -0.1200(11) 0.5502(9) 0.2999(8) 0.139(7) Uani 1 1 d . . .
H19A H -0.1742 0.5682 0.3029 0.166 Uiso 1 1 calc R . .
C20 C -0.0779(15) 0.6043(9) 0.2874(9) 0.216(11) Uani 1 1 d . . .
H20A H -0.0931 0.6196 0.2526 0.323 Uiso 1 1 calc R . .
H20B H -0.0220 0.5936 0.2875 0.323 Uiso 1 1 calc R . .
H20C H -0.0881 0.6387 0.3131 0.323 Uiso 1 1 calc R . .
C21 C -0.1065(10) 0.5205(9) 0.3560(6) 0.163(8) Uani 1 1 d . . .
H21A H -0.1035 0.5558 0.3817 0.245 Uiso 1 1 calc R . .
H21B H -0.0576 0.4956 0.3563 0.245 Uiso 1 1 calc R . .
H21C H -0.1501 0.4915 0.3648 0.245 Uiso 1 1 calc R . .
C22 C 0.3352(8) 0.2458(5) 0.1561(5) 0.069(3) Uani 1 1 d . . .
C23 C 0.3784(8) 0.2847(6) 0.2451(6) 0.095(4) Uani 1 1 d . . .
H23A H 0.3271 0.3071 0.2451 0.114 Uiso 1 1 calc R . .
H23B H 0.4186 0.3181 0.2529 0.114 Uiso 1 1 calc R . .
C24 C 0.3782(13) 0.2363(9) 0.2900(8) 0.151(7) Uani 1 1 d . . .
H24A H 0.4345 0.2254 0.2962 0.181 Uiso 1 1 calc R . .
C25 C 0.3431(16) 0.1791(12) 0.2808(10) 0.261(14) Uani 1 1 d . . .
H25A H 0.3471 0.1515 0.3120 0.392 Uiso 1 1 calc R . .
H25B H 0.3687 0.1574 0.2513 0.392 Uiso 1 1 calc R . .
H25C H 0.2879 0.1866 0.2725 0.392 Uiso 1 1 calc R . .
C26 C 0.3500(12) 0.2665(9) 0.3402(7) 0.174(8) Uani 1 1 d . . .
H26A H 0.3510 0.2337 0.3681 0.261 Uiso 1 1 calc R . .
H26B H 0.2964 0.2824 0.3356 0.261 Uiso 1 1 calc R . .
H26C H 0.3841 0.3031 0.3496 0.261 Uiso 1 1 calc R . .
C27 C 0.4738(7) 0.2402(7) 0.1801(6) 0.105(5) Uani 1 1 d . . .
H27A H 0.4738 0.1941 0.1683 0.126 Uiso 1 1 calc R . .
H27B H 0.5046 0.2425 0.2128 0.126 Uiso 1 1 calc R . .
C28 C 0.5146(11) 0.2831(10) 0.1375(12) 0.232(14) Uani 1 1 d . . .
H28A H 0.4934 0.2651 0.1041 0.278 Uiso 1 1 calc R . .
C29 C 0.5026(14) 0.3469(11) 0.1326(10) 0.231(11) Uani 1 1 d . . .
H29A H 0.5307 0.3632 0.1019 0.347 Uiso 1 1 calc R . .
H29B H 0.5217 0.3694 0.1639 0.347 Uiso 1 1 calc R . .
H29C H 0.4465 0.3553 0.1284 0.347 Uiso 1 1 calc R . .
C30 C 0.6017(10) 0.2597(9) 0.1370(10) 0.223(11) Uani 1 1 d . . .
H30A H 0.6306 0.2835 0.1099 0.335 Uiso 1 1 calc R . .
H30B H 0.6036 0.2128 0.1296 0.335 Uiso 1 1 calc R . .
H30C H 0.6255 0.2682 0.1711 0.335 Uiso 1 1 calc R . .

loop_
_atom_site_aniso_label
_atom_site_aniso_U_11
_atom_site_aniso_U_22
_atom_site_aniso_U_33
_atom_site_aniso_U_23
_atom_site_aniso_U_13
_atom_site_aniso_U_12
Re 0.0625(3) 0.0636(3) 0.1022(5) 0.0050(3) 0.0016(4) 0.0178(3)
S1 0.057(2) 0.0608(19) 0.134(3) 0.0123(19) 0.0097(19) 0.0046(16)
S2 0.0539(19) 0.062(2) 0.112(2) -0.0131(18) -0.0139(18) 0.0085(16)
S3 0.050(2) 0.058(2) 0.206(4) -0.006(2) 0.001(2) 0.0020(16)
S4 0.0567(19) 0.0545(17) 0.125(3) -0.0101(17) -0.0078(19) 0.0051(14)
O1 0.088(6) 0.115(7) 0.109(7) -0.002(5) -0.009(5) 0.045(5)
O2 0.048(5) 0.067(5) 0.094(6) 0.000(5) -0.007(4) -0.002(4)
O3 0.107(9) 0.119(8) 0.258(14) -0.089(10) -0.054(9) 0.014(7)
O4 0.062(6) 0.079(6) 0.105(6) -0.001(5) 0.007(5) 0.020(4)
O5 0.064(6) 0.073(6) 0.137(8) -0.028(6) -0.018(5) 0.017(4)
N1 0.077(7) 0.050(6) 0.098(8) 0.002(6) -0.010(6) -0.010(5)
N2 0.064(8) 0.080(8) 0.120(8) -0.011(7) -0.012(6) -0.001(6)
N3 0.087(9) 0.084(9) 0.122(12) -0.025(9) -0.033(8) 0.035(7)
N4 0.076(8) 0.070(7) 0.088(8) 0.020(6) 0.020(7) 0.013(6)
N5 0.050(7) 0.070(7) 0.107(9) -0.017(6) -0.007(7) 0.008(5)
C1 0.058(8) 0.055(7) 0.105(9) -0.006(7) -0.002(8) 0.015(6)
C2 0.047(8) 0.055(8) 0.109(11) -0.006(7) -0.009(7) 0.015(6)
C3 0.048(7) 0.049(8) 0.088(11) -0.011(8) -0.006(7) -0.005(6)
C4 0.077(9) 0.055(7) 0.111(11) 0.006(8) 0.013(8) 0.004(7)
C5 0.105(11) 0.073(10) 0.112(11) 0.003(8) -0.015(10) -0.019(9)
C6 0.064(10) 0.177(17) 0.095(11) -0.009(12) 0.008(8) 0.025(11)
C7 0.129(15) 0.165(17) 0.135(14) 0.038(12) 0.034(11) 0.093(13)
C8 0.26(3) 0.26(3) 0.131(15) 0.042(16) -0.001(16) 0.15(2)
C9 0.121(14) 0.115(14) 0.160(17) -0.025(13) -0.028(13) 0.057(11)
C10 0.059(10) 0.079(12) 0.19(2) -0.054(15) -0.021(12) 0.024(9)
C11 0.074(10) 0.058(9) 0.176(15) -0.016(10) 0.021(12) 0.017(7)
C12 0.042(7) 0.040(6) 0.130(11) -0.013(6) -0.009(7) 0.007(6)
C13 0.091(12) 0.055(8) 0.078(11) 0.019(7) -0.011(9) 0.011(7)
C14 0.062(9) 0.087(9) 0.129(11) 0.017(9) 0.002(9) 0.021(7)
C15 0.123(19) 0.096(14) 0.61(5) -0.10(2) -0.14(3) 0.020(13)
C16 0.047(12) 0.20(2) 0.59(5) -0.03(3) -0.101(19) -0.007(12)
C17 0.130(17) 0.19(2) 0.28(2) -0.11(2) 0.046(16) -0.030(17)
C18 0.082(9) 0.080(9) 0.090(10) 0.004(9) 0.012(9) 0.005(8)
C19 0.134(15) 0.109(13) 0.173(19) 0.018(13) 0.006(14) -0.053(12)
C20 0.30(3) 0.124(16) 0.22(2) -0.032(15) 0.05(2) -0.075(18)
C21 0.182(19) 0.20(2) 0.106(13) -0.009(13) -0.043(13) -0.062(15)
C22 0.080(10) 0.036(7) 0.091(10) -0.014(7) -0.012(8) 0.013(7)
C23 0.069(9) 0.068(9) 0.147(13) 0.010(10) -0.020(10) 0.003(8)
C24 0.19(2) 0.099(13) 0.163(17) 0.032(13) 0.036(16) -0.059(14)
C25 0.31(3) 0.20(3) 0.28(3) 0.09(2) -0.01(2) -0.11(2)
C26 0.21(2) 0.19(2) 0.128(14) 0.015(14) 0.061(15) -0.011(16)
C27 0.044(8) 0.092(10) 0.179(14) -0.032(10) -0.021(10) 0.019(7)
C28 0.093(15) 0.109(15) 0.49(4) 0.00(2) 0.15(2) 0.009(13)
C29 0.23(3) 0.16(2) 0.30(3) 0.10(2) 0.00(2) -0.02(2)
C30 0.121(17) 0.139(17) 0.41(3) -0.016(19) 0.10(2) -0.015(13)

loop_
_atom_type_symbol
_atom_type_description
_atom_type_scat_dispersion_real
_atom_type_scat_dispersion_imag
_atom_type_scat_source
C C 0.0033 0.0016 'International Tables Vol C Tables 4.2.6.8 and 6.1.1.4'
H H 0.0000 0.0000 'International Tables Vol C Tables 4.2.6.8 and 6.1.1.4'
N N 0.0061 0.0033 'International Tables Vol C Tables 4.2.6.8 and 6.1.1.4'
O O 0.0106 0.0060 'International Tables Vol C Tables 4.2.6.8 and 6.1.1.4'
S S 0.1246 0.1234 'International Tables Vol C Tables 4.2.6.8 and 6.1.1.4'
Re Re -1.0185 7.2310 'International Tables Vol C Tables 4.2.6.8 and 6.1.1.4'

loop_
_geom_angle_atom_site_label_1
_geom_angle_atom_site_label_2
_geom_angle_atom_site_label_3
_geom_angle
_geom_angle_site_symmetry_1
_geom_angle_site_symmetry_3
_geom_angle_publ_flag
O1 Re S3 110.7(3) . . ?
O1 Re S1 104.7(3) . . ?
S3 Re S1 84.86(12) . . ?
O1 Re S2 111.9(3) . . ?
S3 Re S2 137.29(15) . . ?
S1 Re S2 86.08(11) . . ?
O1 Re S4 104.3(3) . . ?
S3 Re S4 85.45(11) . . ?
S1 Re S4 150.93(13) . . ?
S2 Re S4 82.65(11) . . ?
C1 S1 Re 99.6(4) . . ?
C2 S2 Re 107.8(4) . . ?
C11 S3 Re 107.3(5) . . ?
C12 S4 Re 98.3(4) . . ?
C3 N1 C4 123.6(11) . . ?
C6 N2 C7 121.0(12) . . ?
C10 N3 C9 123.6(16) . . ?
C13 N4 C18 125.9(11) . . ?
C13 N4 C14 116.5(11) . . ?
C18 N4 C14 117.6(11) . . ?
C22 N5 C27 119.4(11) . . ?
C22 N5 C23 124.3(11) . . ?
C27 N5 C23 115.4(11) . . ?
C2 C1 C13 116.1(10) . . ?
C2 C1 S1 109.2(8) . . ?
C13 C1 S1 105.5(8) . . ?
C3 C2 C1 120.5(10) . . ?
C3 C2 S2 108.1(8) . . ?
C1 C2 S2 107.8(8) . . ?
O2 C3 N1 120.6(12) . . ?
O2 C3 C2 120.7(11) . . ?
N1 C3 C2 118.5(11) . . ?
N1 C4 C5 112.0(11) . . ?
C6 C5 C4 115.8(11) . . ?
N2 C6 C5 115.4(11) . . ?
C8 C7 N2 118.1(17) . . ?
C7 C8 C9 112.7(19) . . ?
N3 C9 C8 112.8(14) . . ?
O3 C10 N3 119(2) . . ?
O3 C10 C11 124(2) . . ?
N3 C10 C11 116.6(16) . . ?
C10 C11 C12 121.5(13) . . ?
C10 C11 S3 107.4(11) . . ?
C12 C11 S3 108.7(10) . . ?
C11 C12 C22 113.3(10) . . ?
C11 C12 S4 111.3(8) . . ?
C22 C12 S4 109.5(8) . . ?
O4 C13 N4 124.5(12) . . ?
O4 C13 C1 118.2(13) . . ?
N4 C13 C1 117.2(11) . . ?
C15 C14 N4 114.7(12) . . ?
C17 C15 C14 131.1(19) . . ?
C17 C15 C16 117(2) . . ?
C14 C15 C16 111.8(17) . . ?
N4 C18 C19 115.4(12) . . ?
C20 C19 C18 118.2(16) . . ?
C20 C19 C21 116.9(18) . . ?
C18 C19 C21 112.2(14) . . ?
O5 C22 N5 122.3(12) . . ?
O5 C22 C12 118.6(12) . . ?
N5 C22 C12 119.1(11) . . ?
N5 C23 C24 118.8(13) . . ?
C25 C24 C26 111.4(19) . . ?
C25 C24 C23 116(2) . . ?
C26 C24 C23 112.2(16) . . ?
N5 C27 C28 113.4(12) . . ?
C29 C28 C30 116.6(18) . . ?
C29 C28 C27 123.3(19) . . ?
C30 C28 C27 105.0(19) . . ?

loop_
_geom_bond_atom_site_label_1
_geom_bond_atom_site_label_2
_geom_bond_distance
_geom_bond_site_symmetry_2
_geom_bond_publ_flag
Re O1 1.564(8) . ?
Re S3 2.290(4) . ?
Re S1 2.297(4) . ?
Re S2 2.301(4) . ?
Re S4 2.337(4) . ?
S1 C1 1.873(11) . ?
S2 C2 1.856(10) . ?
S3 C11 1.859(12) . ?
S4 C12 1.839(10) . ?
O2 C3 1.239(11) . ?
O3 C10 1.216(16) . ?
O4 C13 1.253(12) . ?
O5 C22 1.239(12) . ?
N1 C3 1.309(12) . ?
N1 C4 1.433(13) . ?
N2 C6 1.451(15) . ?
N2 C7 1.482(16) . ?
N3 C10 1.338(18) . ?
N3 C9 1.436(17) . ?
N4 C13 1.316(15) . ?
N4 C18 1.427(13) . ?
N4 C14 1.494(14) . ?
N5 C22 1.339(14) . ?
N5 C27 1.443(14) . ?
N5 C23 1.459(14) . ?
C1 C2 1.523(14) . ?
C1 C13 1.539(15) . ?
C2 C3 1.486(14) . ?
C4 C5 1.497(16) . ?
C5 C6 1.483(16) . ?
C7 C8 1.35(2) . ?
C8 C9 1.56(2) . ?
C10 C11 1.48(2) . ?
C11 C12 1.478(17) . ?
C12 C22 1.541(15) . ?
C14 C15 1.46(2) . ?
C15 C17 1.25(2) . ?
C15 C16 1.51(2) . ?
C18 C19 1.530(18) . ?
C19 C20 1.332(19) . ?
C19 C21 1.54(2) . ?
C23 C24 1.485(18) . ?
C24 C25 1.31(2) . ?
C24 C26 1.48(2) . ?
C27 C28 1.53(2) . ?
C28 C29 1.30(2) . ?
C28 C30 1.53(2) . ?
